data_2227753
loop_
_publ_author_name
'Cui, Yue'
'Gao, Qian'
'Wang, Huan-Huan'
'Wang, Lin'
'Xie, Ya-Bo'

_publ_section_title
;
 Dimethyl 4,4'-(pyridine-2,6-diyl)dibenzoate
;
_journal_coeditor_code KP2283
_journal_issue 11
_journal_name_full 'Acta Crystallographica Section E'
_journal_page_first o2975
_journal_paper_doi 10.1107/S160053681004362X
_journal_volume 66
_journal_year 2010
_chemical_formula_iupac 'C21 H17 N O4'
_chemical_formula_moiety 'C21 H17 N O4'
_chemical_formula_sum 'C21 H17 N O4'
_chemical_formula_weight 347.36
_chemical_name_systematic
;
Dimethyl 4,4'-(pyridine-2,6-diyl)dibenzoate
;
_space_group_IT_number 36
_symmetry_cell_setting orthorhombic
_symmetry_space_group_name_Hall 'C 2c -2'
_symmetry_space_group_name_H-M 'C m c 21'
_atom_sites_solution_hydrogens geom
_atom_sites_solution_primary direct
_atom_sites_solution_secondary difmap
_audit_creation_method SHELXL97
_cell_angle_alpha 90.00
_cell_angle_beta 90.00
_cell_angle_gamma 90.00
_cell_formula_units_Z 4
_cell_length_a 34.296(10)
_cell_length_b 7.401(2)
_cell_length_c 6.623(2)
_cell_measurement_reflns_used 4869
_cell_measurement_temperature 296(2)
_cell_measurement_theta_max 30.46
_cell_measurement_theta_min 2.38
_cell_volume 1681.1(8)
_computing_cell_refinement 'SAINT (Bruker, 1998)'
_computing_data_collection 'SMART (Bruker, 1998)'
_computing_data_reduction 'SAINT (Bruker, 1998)'
_computing_molecular_graphics 'SHELXTL (Sheldrick, 2008)'
_computing_publication_material 'SHELXTL (Sheldrick, 2008)'
_computing_structure_refinement 'SHELXL97 (Sheldrick, 2008)'
_computing_structure_solution 'SHELXS97 (Sheldrick, 2008)'
_diffrn_ambient_temperature 296(2)
_diffrn_measured_fraction_theta_full 0.993
_diffrn_measured_fraction_theta_max 0.993
_diffrn_measurement_device_type 'Bruker APEXII CCD'
_diffrn_measurement_method '\f and \w'
_diffrn_radiation_monochromator graphite
_diffrn_radiation_source 'fine-focus sealed tube'
_diffrn_radiation_type MoK\a
_diffrn_radiation_wavelength 0.71073
_diffrn_reflns_av_R_equivalents 0.0347
_diffrn_reflns_av_sigmaI/netI 0.0292
_diffrn_reflns_limit_h_max 44
_diffrn_reflns_limit_h_min -48
_diffrn_reflns_limit_k_max 10
_diffrn_reflns_limit_k_min -10
_diffrn_reflns_limit_l_max 7
_diffrn_reflns_limit_l_min -9
_diffrn_reflns_number 7265
_diffrn_reflns_theta_full 30.46
_diffrn_reflns_theta_max 30.46
_diffrn_reflns_theta_min 2.38
_diffrn_standards_decay_% 0
_diffrn_standards_number 0
_exptl_absorpt_coefficient_mu 0.096
_exptl_absorpt_correction_T_max 0.9664
_exptl_absorpt_correction_T_min 0.9449
_exptl_absorpt_correction_type multi-scan
_exptl_absorpt_process_details '(SADABS; Bruker, 1998)'
_exptl_crystal_colour colourless
_exptl_crystal_density_diffrn 1.372
_exptl_crystal_density_method 'not measured'
_exptl_crystal_description block
_exptl_crystal_F_000 728
_exptl_crystal_size_max 0.60
_exptl_crystal_size_mid 0.40
_exptl_crystal_size_min 0.36
_refine_diff_density_max 0.245
_refine_diff_density_min -0.164
_refine_ls_abs_structure_details 'Flack (1983), <b>with how many Friedel pairs?</b>'
_refine_ls_abs_structure_Flack 1.2(12)
_refine_ls_extinction_method none
_refine_ls_goodness_of_fit_ref 1.052
_refine_ls_hydrogen_treatment constr
_refine_ls_matrix_type full
_refine_ls_number_parameters 122
_refine_ls_number_reflns 2264
_refine_ls_number_restraints 1
_refine_ls_restrained_S_all 1.051
_refine_ls_R_factor_all 0.0395
_refine_ls_R_factor_gt 0.0374
_refine_ls_shift/su_max 0.000
_refine_ls_shift/su_mean 0.000
_refine_ls_structure_factor_coef Fsqd
_refine_ls_weighting_details 'calc w = 1/[\s^2^(Fo^2^)+(0.0690P)^2^+0.2310P] where P=(Fo^2^+2Fc^2^)/3'
_refine_ls_weighting_scheme calc
_refine_ls_wR_factor_gt 0.1062
_refine_ls_wR_factor_ref 0.1085
_reflns_number_gt 2151
_reflns_number_total 2264
_reflns_threshold_expression I>2\s(I)
_cod_data_source_file kp2283.cif
_cod_data_source_block I
_cod_original_cell_volume 1681.1(9)
_cod_database_code 2227753
_cod_database_fobs_code 2227753

loop_
_symmetry_equiv_pos_as_xyz
'x, y, z'
'-x, -y, z+1/2'
'-x, y, z'
'x, -y, z+1/2'
'x+1/2, y+1/2, z'
'-x+1/2, -y+1/2, z+1/2'
'-x+1/2, y+1/2, z'
'x+1/2, -y+1/2, z+1/2'

loop_
_atom_site_type_symbol
_atom_site_label
_atom_site_fract_x
_atom_site_fract_y
_atom_site_fract_z
_atom_site_U_iso_or_equiv
_atom_site_adp_type
_atom_site_calc_flag
_atom_site_refinement_flags
_atom_site_occupancy
_atom_site_disorder_assembly
_atom_site_disorder_group
O O1 0.20583(3) 0.17226(19) 0.8336(2) 0.0693(4) Uani d . 1 . .
N N1 0.0000 0.24751(18) 0.5426(2) 0.0316(3) Uani d S 1 . .
C C1 0.17708(3) 0.24851(18) 0.8930(2) 0.0429(3) Uani d . 1 . .
O O2 0.17487(3) 0.32976(15) 1.0717(2) 0.0535(3) Uani d . 1 . .
C C2 0.13992(3) 0.25470(16) 0.77804(19) 0.0360(3) Uani d . 1 . .
C C3 0.13855(4) 0.16771(18) 0.5923(2) 0.0424(3) Uani d . 1 . .
H H3 0.1609 0.1139 0.5408 0.051 Uiso calc R 1 . .
C C4 0.10431(4) 0.16036(18) 0.4834(2) 0.0416(3) Uani d . 1 . .
H H4 0.1038 0.1010 0.3597 0.050 Uiso calc R 1 . .
C C5 0.07037(3) 0.24139(14) 0.55745(17) 0.0323(2) Uani d . 1 . .
C C6 0.07197(3) 0.33053(14) 0.74267(19) 0.0328(2) Uani d . 1 . .
H H6 0.0496 0.3854 0.7936 0.039 Uiso calc R 1 . .
C C7 0.10641(3) 0.33846(14) 0.8520(2) 0.0343(2) Uani d . 1 . .
H H7 0.1072 0.3996 0.9746 0.041 Uiso calc R 1 . .
C C8 0.03362(3) 0.23143(15) 0.44012(18) 0.0330(3) Uani d . 1 . .
C C9 0.03455(4) 0.20276(19) 0.2306(2) 0.0405(3) Uani d . 1 . .
H H9 0.0583 0.1927 0.1634 0.049 Uiso calc R 1 . .
C C10 0.0000 0.1898(3) 0.1258(3) 0.0439(4) Uani d S 1 . .
H H10 0.0000 0.1725 -0.0133 0.053 Uiso calc SR 1 . .
C C11 0.21015(5) 0.3231(3) 1.1922(3) 0.0644(5) Uani d . 1 . .
H H11A 0.2192 0.2006 1.2007 0.097 Uiso calc R 1 . .
H H11B 0.2048 0.3677 1.3254 0.097 Uiso calc R 1 . .
H H11C 0.2299 0.3967 1.1303 0.097 Uiso calc R 1 . .

loop_
_atom_site_aniso_label
_atom_site_aniso_U_11
_atom_site_aniso_U_22
_atom_site_aniso_U_33
_atom_site_aniso_U_12
_atom_site_aniso_U_13
_atom_site_aniso_U_23
O1 0.0334(4) 0.0929(10) 0.0817(9) 0.0119(5) 0.0066(5) -0.0199(8)
N1 0.0386(6) 0.0284(6) 0.0279(7) 0.000 0.000 -0.0001(5)
C1 0.0309(5) 0.0434(7) 0.0545(9) -0.0021(4) 0.0080(5) -0.0022(5)
O2 0.0386(4) 0.0624(7) 0.0597(7) 0.0080(4) -0.0070(5) -0.0122(5)
C2 0.0305(4) 0.0341(6) 0.0435(7) -0.0025(4) 0.0093(4) -0.0004(4)
C3 0.0374(5) 0.0446(7) 0.0453(8) 0.0031(5) 0.0150(5) -0.0053(5)
C4 0.0450(6) 0.0423(6) 0.0374(7) 0.0019(5) 0.0111(5) -0.0080(5)
C5 0.0371(5) 0.0294(5) 0.0305(6) -0.0024(4) 0.0065(5) 0.0006(4)
C6 0.0316(5) 0.0340(5) 0.0328(6) 0.0008(4) 0.0076(4) -0.0022(4)
C7 0.0329(5) 0.0356(5) 0.0344(6) -0.0004(4) 0.0060(5) -0.0053(4)
C8 0.0419(6) 0.0275(5) 0.0298(6) -0.0016(4) 0.0034(4) 0.0001(4)
C9 0.0513(7) 0.0404(6) 0.0297(6) -0.0019(5) 0.0072(5) -0.0001(5)
C10 0.0669(12) 0.0405(9) 0.0244(8) 0.000 0.000 -0.0014(7)
C11 0.0470(7) 0.0742(11) 0.0722(13) 0.0074(8) -0.0192(8) -0.0093(9)

loop_
_atom_type_symbol
_atom_type_description
_atom_type_scat_dispersion_real
_atom_type_scat_dispersion_imag
_atom_type_scat_source
C C 0.0033 0.0016 'International Tables Vol C Tables 4.2.6.8 and 6.1.1.4'
H H 0.0000 0.0000 'International Tables Vol C Tables 4.2.6.8 and 6.1.1.4'
N N 0.0061 0.0033 'International Tables Vol C Tables 4.2.6.8 and 6.1.1.4'
O O 0.0106 0.0060 'International Tables Vol C Tables 4.2.6.8 and 6.1.1.4'

loop_
_geom_angle_atom_site_label_1
_geom_angle_atom_site_label_2
_geom_angle_atom_site_label_3
_geom_angle_site_symmetry_1
_geom_angle_site_symmetry_3
_geom_angle
_geom_angle_publ_flag
C8 N1 C8 3 . 118.29(15) ?
O1 C1 O2 . . 123.39(14) ?
O1 C1 C2 . . 123.39(14) ?
O2 C1 C2 . . 113.18(10) ?
C1 O2 C11 . . 115.28(12) ?
C3 C2 C7 . . 119.28(11) ?
C3 C2 C1 . . 117.95(11) ?
C7 C2 C1 . . 122.73(12) ?
C4 C3 C2 . . 120.65(11) ?
C4 C3 H3 . . 119.7 ?
C2 C3 H3 . . 119.7 ?
C3 C4 C5 . . 120.59(12) ?
C3 C4 H4 . . 119.7 ?
C5 C4 H4 . . 119.7 ?
C6 C5 C4 . . 118.59(11) ?
C6 C5 C8 . . 121.23(9) ?
C4 C5 C8 . . 120.18(10) ?
C7 C6 C5 . . 120.88(10) ?
C7 C6 H6 . . 119.6 ?
C5 C6 H6 . . 119.6 ?
C6 C7 C2 . . 119.98(11) ?
C6 C7 H7 . . 120.0 ?
C2 C7 H7 . . 120.0 ?
N1 C8 C9 . . 122.14(12) ?
N1 C8 C5 . . 117.42(11) ?
C9 C8 C5 . . 120.42(11) ?
C10 C9 C8 . . 119.31(13) ?
C10 C9 H9 . . 120.3 ?
C8 C9 H9 . . 120.3 ?
C9 C10 C9 3 . 118.78(17) ?
C9 C10 H10 3 . 120.6 ?
C9 C10 H10 . . 120.6 ?
O2 C11 H11A . . 109.5 ?
O2 C11 H11B . . 109.5 ?
H11A C11 H11B . . 109.5 ?
O2 C11 H11C . . 109.5 ?
H11A C11 H11C . . 109.5 ?
H11B C11 H11C . . 109.5 ?

loop_
_geom_bond_atom_site_label_1
_geom_bond_atom_site_label_2
_geom_bond_site_symmetry_2
_geom_bond_distance
_geom_bond_publ_flag
O1 C1 . 1.2025(16) ?
N1 C8 3 1.3433(13) ?
N1 C8 . 1.3433(13) ?
C1 O2 . 1.3294(19) ?
C1 C2 . 1.4854(17) ?
O2 C11 . 1.4503(18) ?
C2 C3 . 1.3895(19) ?
C2 C7 . 1.3945(14) ?
C3 C4 . 1.379(2) ?
C3 H3 . 0.9300 ?
C4 C5 . 1.3981(16) ?
C4 H4 . 0.9300 ?
C5 C6 . 1.3940(17) ?
C5 C8 . 1.4823(15) ?
C6 C7 . 1.3866(17) ?
C6 H6 . 0.9300 ?
C7 H7 . 0.9300 ?
C8 C9 . 1.4041(18) ?
C9 C10 . 1.3768(17) ?
C9 H9 . 0.9300 ?
C10 C9 3 1.3768(17) ?
C10 H10 . 0.9300 ?
C11 H11A . 0.9600 ?
C11 H11B . 0.9600 ?
C11 H11C . 0.9600 ?

loop_
_geom_torsion_atom_site_label_1
_geom_torsion_atom_site_label_2
_geom_torsion_atom_site_label_3
_geom_torsion_atom_site_label_4
_geom_torsion_site_symmetry_1
_geom_torsion_site_symmetry_2
_geom_torsion_site_symmetry_3
_geom_torsion_site_symmetry_4
_geom_torsion
_geom_torsion_publ_flag
O1 C1 O2 C11 . . . . 0.9(2) ?
C2 C1 O2 C11 . . . . 178.41(13) ?
O1 C1 C2 C3 . . . . 0.0(2) ?
O2 C1 C2 C3 . . . . -177.60(12) ?
O1 C1 C2 C7 . . . . 177.77(15) ?
O2 C1 C2 C7 . . . . 0.22(18) ?
C7 C2 C3 C4 . . . . -1.41(18) ?
C1 C2 C3 C4 . . . . 176.48(12) ?
C2 C3 C4 C5 . . . . 0.4(2) ?
C3 C4 C5 C6 . . . . 0.39(18) ?
C3 C4 C5 C8 . . . . -179.49(11) ?
C4 C5 C6 C7 . . . . -0.21(16) ?
C8 C5 C6 C7 . . . . 179.67(10) ?
C5 C6 C7 C2 . . . . -0.78(16) ?
C3 C2 C7 C6 . . . . 1.58(17) ?
C1 C2 C7 C6 . . . . -176.21(11) ?
C8 N1 C8 C9 3 . . . 1.5(2) ?
C8 N1 C8 C5 3 . . . -177.32(8) ?
C6 C5 C8 N1 . . . . -24.37(16) ?
C4 C5 C8 N1 . . . . 155.51(12) ?
C6 C5 C8 C9 . . . . 156.81(12) ?
C4 C5 C8 C9 . . . . -23.31(16) ?
N1 C8 C9 C10 . . . . -0.29(19) ?
C5 C8 C9 C10 . . . . 178.47(14) ?
C8 C9 C10 C9 . . . 3 -0.9(3) ?
